data_7037025
loop_
_publ_author_name
'Lin, Xinsong'
'Tabassum, Danisa'
'Mar, Arthur'

_publ_section_title
;
 Narrowing the gap: from semiconductor to semimetal in the homologous
 series of rare-earth zinc arsenides RE2-yZn4As4&#x00B7;n(REAs) and
 Mn-substituted derivatives RE2-yMnxZn4-xAs4&#x00B7;n(REAs) (RE = La-Nd,
 Sm, Gd).
;
_journal_issue 46
_journal_name_full 'Dalton transactions (Cambridge, England : 2003)'
_journal_page_first 20254
_journal_page_last 20264
_journal_paper_doi 10.1039/c5dt03596a
_journal_volume 44
_journal_year 2015
_chemical_formula_structural 'Pr3.45 Zn4 As6'
_chemical_formula_sum 'As6 Pr3.45 Zn4'
_chemical_formula_weight 1197.14
_chemical_name_common 'praseodymium zinc arsenide (3.4/4/6)'
_chemical_name_systematic 'praseodymium zinc arsenide (3.4/4/6)'
_space_group_crystal_system trigonal
_space_group_IT_number 166
_space_group_name_Hall '-R 3 2"'
_space_group_name_H-M_alt 'R -3 m :H'
_symmetry_space_group_name_Hall '-R 3 2"'
_symmetry_space_group_name_H-M 'R -3 m :H'
_atom_sites_solution_primary direct
_atom_sites_solution_secondary difmap
_audit_creation_method SHELXL-2013
_cell_angle_alpha 90
_cell_angle_beta 90
_cell_angle_gamma 120
_cell_formula_units_Z 3
_cell_length_a 4.2067(7)
_cell_length_b 4.2067(7)
_cell_length_c 62.637(10)
_cell_measurement_reflns_used 2937
_cell_measurement_temperature 296(2)
_cell_measurement_theta_max 32.76
_cell_measurement_theta_min 4.88
_cell_volume 959.9(3)
_computing_cell_refinement 'Bruker SAINT 7.68A (Bruker, 2009)'
_computing_data_collection 'Bruker APEX 2 (Bruker, 2008)'
_computing_data_reduction 'Bruker SAINT 7.68A'
_computing_molecular_graphics 'ATOMS 5.1 (Dowty, 1999)'
_computing_publication_material 'Bruker SHELXTL'
_computing_structure_refinement 'Bruker SHELXTL'
_computing_structure_solution 'Bruker SHELXTL'
_diffrn_ambient_temperature 296(2)
_diffrn_measured_fraction_theta_full 0.997
_diffrn_measured_fraction_theta_max 0.988
_diffrn_measurement_device_type 'Bruker PLATFORM/SMART APEX II CCD'
_diffrn_measurement_method '\w and \f scans'
_diffrn_radiation_type MoK\a
_diffrn_radiation_wavelength 0.71073
_diffrn_reflns_av_R_equivalents 0.0311
_diffrn_reflns_av_unetI/netI 0.0161
_diffrn_reflns_laue_measured_fraction_full 0.997
_diffrn_reflns_laue_measured_fraction_max 0.988
_diffrn_reflns_limit_h_max 6
_diffrn_reflns_limit_h_min -6
_diffrn_reflns_limit_k_max 6
_diffrn_reflns_limit_k_min -6
_diffrn_reflns_limit_l_max 95
_diffrn_reflns_limit_l_min -94
_diffrn_reflns_number 4546
_diffrn_reflns_point_group_measured_fraction_full 0.997
_diffrn_reflns_point_group_measured_fraction_max 0.988
_diffrn_reflns_theta_full 25.242
_diffrn_reflns_theta_max 33.236
_diffrn_reflns_theta_min 1.951
_diffrn_source 'fine-focus sealed tube'
_exptl_absorpt_coefficient_mu 35.569
_exptl_absorpt_correction_T_max 0.5580
_exptl_absorpt_correction_T_min 0.1761
_exptl_absorpt_correction_type numerical
_exptl_absorpt_process_details 'Bruker SHELXTL (Sheldrick, 2013)'
_exptl_crystal_colour black
_exptl_crystal_density_diffrn 6.213
_exptl_crystal_density_method 'not measured'
_exptl_crystal_description irregular
_exptl_crystal_F_000 1565
_exptl_crystal_size_max 0.090
_exptl_crystal_size_mid 0.039
_exptl_crystal_size_min 0.021
_refine_diff_density_max 3.600
_refine_diff_density_min -2.776
_refine_diff_density_rms 0.260
_refine_ls_extinction_coef 0.00326(10)
_refine_ls_extinction_expression Fc^*^=kFc[1+0.001xFc^2^\l^3^/sin(2\q)]^-1/4^
_refine_ls_extinction_method SHELXL
_refine_ls_goodness_of_fit_ref 1.156
_refine_ls_hydrogen_treatment undef
_refine_ls_matrix_type full
_refine_ls_number_parameters 27
_refine_ls_number_reflns 564
_refine_ls_number_restraints 0
_refine_ls_restrained_S_all 1.156
_refine_ls_R_factor_all 0.0252
_refine_ls_R_factor_gt 0.0208
_refine_ls_shift/su_max 0.001
_refine_ls_shift/su_mean 0.000
_refine_ls_structure_factor_coef Fsqd
_refine_ls_weighting_details 'w=1/[\s^2^(Fo^2^)+(0.0141P)^2^+15.2591P] where P=(Fo^2^+2Fc^2^)/3'
_refine_ls_weighting_scheme calc
_refine_ls_wR_factor_gt 0.0433
_refine_ls_wR_factor_ref 0.0449
_reflns_Friedel_coverage 0.000
_reflns_number_gt 509
_reflns_number_total 564
_reflns_threshold_expression 'I > 2\s(I)'
_cod_data_source_file c5dt03596a6.cif
_cod_data_source_block Pr4-xZn4As6
_cod_depositor_comments 'Adding full bibliography for 7037017--7037025.cif.'
_cod_original_cell_volume 959.9(4)
_cod_database_code 7037025
_shelx_space_group_comment
;
The symmetry employed for this shelxl refinement is uniquely defined
by the following loop, which should always be used as a source of
symmetry information in preference to the above space-group names.
They are only intended as comments.
;
_shelx_estimated_absorpt_t_min 0.142
_shelx_estimated_absorpt_t_max 0.522
_shelxl_version_number 2013-4

loop_
_space_group_symop_operation_xyz
'x, y, z'
'-y, x-y, z'
'-x+y, -x, z'
'y, x, -z'
'x-y, -y, -z'
'-x, -x+y, -z'
'x+2/3, y+1/3, z+1/3'
'-y+2/3, x-y+1/3, z+1/3'
'-x+y+2/3, -x+1/3, z+1/3'
'y+2/3, x+1/3, -z+1/3'
'x-y+2/3, -y+1/3, -z+1/3'
'-x+2/3, -x+y+1/3, -z+1/3'
'x+1/3, y+2/3, z+2/3'
'-y+1/3, x-y+2/3, z+2/3'
'-x+y+1/3, -x+2/3, z+2/3'
'y+1/3, x+2/3, -z+2/3'
'x-y+1/3, -y+2/3, -z+2/3'
'-x+1/3, -x+y+2/3, -z+2/3'
'-x, -y, -z'
'y, -x+y, -z'
'x-y, x, -z'
'-y, -x, z'
'-x+y, y, z'
'x, x-y, z'
'-x+2/3, -y+1/3, -z+1/3'
'y+2/3, -x+y+1/3, -z+1/3'
'x-y+2/3, x+1/3, -z+1/3'
'-y+2/3, -x+1/3, z+1/3'
'-x+y+2/3, y+1/3, z+1/3'
'x+2/3, x-y+1/3, z+1/3'
'-x+1/3, -y+2/3, -z+2/3'
'y+1/3, -x+y+2/3, -z+2/3'
'x-y+1/3, x+2/3, -z+2/3'
'-y+1/3, -x+2/3, z+2/3'
'-x+y+1/3, y+2/3, z+2/3'
'x+1/3, x-y+2/3, z+2/3'

loop_
_atom_site_label
_atom_site_type_symbol
_atom_site_fract_x
_atom_site_fract_y
_atom_site_fract_z
_atom_site_U_iso_or_equiv
_atom_site_adp_type
_atom_site_occupancy
_atom_site_site_symmetry_order
_atom_site_calc_flag
_atom_site_refinement_flags_posn
_atom_site_refinement_flags_adp
_atom_site_refinement_flags_occupancy
Pr1 Pr 0.0000 0.0000 0.38893(2) 0.00787(11) Uani 1 6 d S T P
Pr2 Pr 0.0000 0.0000 0.5000 0.0105(3) Uani 0.461(3) 12 d S T .
Pr3 Pr 0.0000 0.0000 0.0000 0.00716(12) Uani 1 12 d S T P
Zn1A Zn 0.0000 0.0000 0.12902(2) 0.0237(3) Uani 0.879(3) 6 d S T P
Zn1B Zn 0.0000 0.0000 0.14966(15) 0.0237(3) Uani 0.121(3) 6 d S T P
Zn2 Zn 0.0000 0.0000 0.23482(2) 0.0165(2) Uani 1 6 d S T P
As1 As 0.0000 0.0000 0.08505(2) 0.00880(15) Uani 1 6 d S T P
As2 As 0.0000 0.0000 0.19442(2) 0.01156(16) Uani 1 6 d S T P
As3 As 0.0000 0.0000 0.30502(2) 0.00791(14) Uani 1 6 d S T P

loop_
_atom_site_aniso_label
_atom_site_aniso_U_11
_atom_site_aniso_U_22
_atom_site_aniso_U_33
_atom_site_aniso_U_23
_atom_site_aniso_U_13
_atom_site_aniso_U_12
Pr1 0.00740(13) 0.00740(13) 0.00882(17) 0.000 0.000 0.00370(6)
Pr2 0.0110(4) 0.0110(4) 0.0096(5) 0.000 0.000 0.0055(2)
Pr3 0.00700(15) 0.00700(15) 0.0075(2) 0.000 0.000 0.00350(8)
Zn1A 0.0178(4) 0.0178(4) 0.0354(7) 0.000 0.000 0.00891(18)
Zn1B 0.0178(4) 0.0178(4) 0.0354(7) 0.000 0.000 0.00891(18)
Zn2 0.0167(3) 0.0167(3) 0.0159(4) 0.000 0.000 0.00837(14)
As1 0.0079(2) 0.0079(2) 0.0105(3) 0.000 0.000 0.00397(10)
As2 0.0106(2) 0.0106(2) 0.0136(3) 0.000 0.000 0.00528(11)
As3 0.0077(2) 0.0077(2) 0.0084(3) 0.000 0.000 0.00384(10)

loop_
_atom_type_symbol
_atom_type_description
_atom_type_scat_dispersion_real
_atom_type_scat_dispersion_imag
_atom_type_scat_source
Zn Zn 0.2839 1.4301 'International Tables Vol C Tables 4.2.6.8 and 6.1.1.4'
As As 0.0499 2.0058 'International Tables Vol C Tables 4.2.6.8 and 6.1.1.4'
Pr Pr -0.2180 2.8214 'International Tables Vol C Tables 4.2.6.8 and 6.1.1.4'

loop_
_geom_angle_atom_site_label_1
_geom_angle_atom_site_label_2
_geom_angle_atom_site_label_3
_geom_angle
_geom_angle_site_symmetry_1
_geom_angle_site_symmetry_3
As3 Pr1 As3 90.186(18) 31_445 31
As3 Pr1 As3 90.185(18) 31_445 31_545
As3 Pr1 As3 90.186(19) 31 31_545
As3 Pr1 As1 177.911(18) 31_445 7
As3 Pr1 As1 91.289(14) 31 7
As3 Pr1 As1 91.289(13) 31_545 7
As3 Pr1 As1 91.289(14) 31_445 7_445
As3 Pr1 As1 177.911(18) 31 7_445
As3 Pr1 As1 91.289(14) 31_545 7_445
As1 Pr1 As1 87.199(19) 7 7_445
As3 Pr1 As1 91.289(13) 31_445 7_455
As3 Pr1 As1 91.289(14) 31 7_455
As3 Pr1 As1 177.911(18) 31_545 7_455
As1 Pr1 As1 87.199(19) 7 7_455
As1 Pr1 As1 87.199(19) 7_445 7_455
As3 Pr1 Zn2 134.519(8) 31_445 31
As3 Pr1 Zn2 83.034(19) 31 31
As3 Pr1 Zn2 134.518(8) 31_545 31
As1 Pr1 Zn2 44.294(8) 7 31
As1 Pr1 Zn2 94.88(2) 7_445 31
As1 Pr1 Zn2 44.295(8) 7_455 31
As3 Pr1 Zn2 83.034(19) 31_445 31_445
As3 Pr1 Zn2 134.519(8) 31 31_445
As3 Pr1 Zn2 134.518(8) 31_545 31_445
As1 Pr1 Zn2 94.88(2) 7 31_445
As1 Pr1 Zn2 44.294(8) 7_445 31_445
As1 Pr1 Zn2 44.295(8) 7_455 31_445
Zn2 Pr1 Zn2 70.99(2) 31 31_445
As3 Pr1 Zn2 134.518(8) 31_445 31_545
As3 Pr1 Zn2 134.518(8) 31 31_545
As3 Pr1 Zn2 83.033(19) 31_545 31_545
As1 Pr1 Zn2 44.295(8) 7 31_545
As1 Pr1 Zn2 44.295(8) 7_445 31_545
As1 Pr1 Zn2 94.88(2) 7_455 31_545
Zn2 Pr1 Zn2 70.99(2) 31 31_545
Zn2 Pr1 Zn2 70.99(2) 31_445 31_545
Zn1B Pr2 Zn1B 180.0 31 7_445
Zn1B Pr2 Zn1B 105.0(2) 31 31_445
Zn1B Pr2 Zn1B 75.0(2) 7_445 31_445
Zn1B Pr2 Zn1B 75.0(2) 31 7
Zn1B Pr2 Zn1B 105.0(2) 7_445 7
Zn1B Pr2 Zn1B 180.0(4) 31_445 7
Zn1B Pr2 Zn1B 105.0(2) 31 31_545
Zn1B Pr2 Zn1B 75.0(2) 7_445 31_545
Zn1B Pr2 Zn1B 105.0(2) 31_445 31_545
Zn1B Pr2 Zn1B 75.0(2) 7 31_545
Zn1B Pr2 Zn1B 75.0(2) 31 7_455
Zn1B Pr2 Zn1B 105.0(2) 7_445 7_455
Zn1B Pr2 Zn1B 75.0(2) 31_445 7_455
Zn1B Pr2 Zn1B 105.0(2) 7 7_455
Zn1B Pr2 Zn1B 180.0(4) 31_545 7_455
Zn1B Pr2 As2 127.31(9) 31 31_445
Zn1B Pr2 As2 52.69(9) 7_445 31_445
Zn1B Pr2 As2 59.28(19) 31_445 31_445
Zn1B Pr2 As2 120.72(19) 7 31_445
Zn1B Pr2 As2 127.31(9) 31_545 31_445
Zn1B Pr2 As2 52.69(9) 7_455 31_445
Zn1B Pr2 As2 52.69(9) 31 7
Zn1B Pr2 As2 127.31(9) 7_445 7
Zn1B Pr2 As2 120.72(19) 31_445 7
Zn1B Pr2 As2 59.28(19) 7 7
Zn1B Pr2 As2 52.69(9) 31_545 7
Zn1B Pr2 As2 127.31(9) 7_455 7
As2 Pr2 As2 180.00(2) 31_445 7
Zn1B Pr2 As2 59.28(19) 31 31
Zn1B Pr2 As2 120.72(19) 7_445 31
Zn1B Pr2 As2 127.31(9) 31_445 31
Zn1B Pr2 As2 52.69(9) 7 31
Zn1B Pr2 As2 127.31(9) 31_545 31
Zn1B Pr2 As2 52.69(9) 7_455 31
As2 Pr2 As2 89.530(18) 31_445 31
As2 Pr2 As2 90.470(19) 7 31
Zn1B Pr2 As2 120.72(19) 31 7_445
Zn1B Pr2 As2 59.28(19) 7_445 7_445
Zn1B Pr2 As2 52.69(9) 31_445 7_445
Zn1B Pr2 As2 127.31(9) 7 7_445
Zn1B Pr2 As2 52.69(9) 31_545 7_445
Zn1B Pr2 As2 127.31(9) 7_455 7_445
As2 Pr2 As2 90.470(18) 31_445 7_445
As2 Pr2 As2 89.530(18) 7 7_445
As2 Pr2 As2 180.0 31 7_445
Zn1B Pr2 As2 127.31(9) 31 31_545
Zn1B Pr2 As2 52.69(9) 7_445 31_545
Zn1B Pr2 As2 127.31(9) 31_445 31_545
Zn1B Pr2 As2 52.69(9) 7 31_545
Zn1B Pr2 As2 59.28(19) 31_545 31_545
Zn1B Pr2 As2 120.72(19) 7_455 31_545
As2 Pr2 As2 89.530(18) 31_445 31_545
As2 Pr2 As2 90.470(18) 7 31_545
As2 Pr2 As2 89.530(18) 31 31_545
As2 Pr2 As2 90.470(18) 7_445 31_545
Zn1B Pr2 As2 52.69(9) 31 7_455
Zn1B Pr2 As2 127.31(9) 7_445 7_455
Zn1B Pr2 As2 52.69(9) 31_445 7_455
Zn1B Pr2 As2 127.31(9) 7 7_455
Zn1B Pr2 As2 120.72(19) 31_545 7_455
Zn1B Pr2 As2 59.28(19) 7_455 7_455
As2 Pr2 As2 90.470(18) 31_445 7_455
As2 Pr2 As2 89.530(18) 7 7_455
As2 Pr2 As2 90.470(18) 31 7_455
As2 Pr2 As2 89.530(18) 7_445 7_455
As2 Pr2 As2 180.00(2) 31_545 7_455
As3 Pr3 As3 180.00(2) 25 13_444
As3 Pr3 As3 88.750(17) 25 25_445
As3 Pr3 As3 91.250(17) 13_444 25_445
As3 Pr3 As3 91.250(17) 25 13_554
As3 Pr3 As3 88.750(17) 13_444 13_554
As3 Pr3 As3 180.00(2) 25_445 13_554
As3 Pr3 As3 91.250(17) 25 13_544
As3 Pr3 As3 88.750(17) 13_444 13_544
As3 Pr3 As3 91.250(17) 25_445 13_544
As3 Pr3 As3 88.750(17) 13_554 13_544
As3 Pr3 As3 88.750(17) 25 25_455
As3 Pr3 As3 91.250(17) 13_444 25_455
As3 Pr3 As3 88.750(17) 25_445 25_455
As3 Pr3 As3 91.250(17) 13_554 25_455
As3 Pr3 As3 180.00(2) 13_544 25_455
Zn1B Zn1A As2 75.68(3) . 25
Zn1B Zn1A As2 75.68(3) . 25_445
As2 Zn1A As2 114.10(3) 25 25_445
Zn1B Zn1A As2 75.68(3) . 25_455
As2 Zn1A As2 114.09(3) 25 25_455
As2 Zn1A As2 114.09(3) 25_445 25_455
Zn1B Zn1A As1 180.0 . .
As2 Zn1A As1 104.32(3) 25 .
As2 Zn1A As1 104.32(3) 25_445 .
As2 Zn1A As1 104.32(3) 25_455 .
Zn1B Zn1A Zn2 128.19(3) . 25_445
As2 Zn1A Zn2 122.26(2) 25 25_445
As2 Zn1A Zn2 52.51(2) 25_445 25_445
As2 Zn1A Zn2 122.25(2) 25_455 25_445
As1 Zn1A Zn2 51.81(3) . 25_445
Zn1B Zn1A Zn2 128.19(3) . 25
As2 Zn1A Zn2 52.51(2) 25 25
As2 Zn1A Zn2 122.26(2) 25_445 25
As2 Zn1A Zn2 122.25(2) 25_455 25
As1 Zn1A Zn2 51.81(3) . 25
Zn2 Zn1A Zn2 85.79(4) 25_445 25
Zn1B Zn1A Zn2 128.19(3) . 25_455
As2 Zn1A Zn2 122.25(2) 25 25_455
As2 Zn1A Zn2 122.25(2) 25_445 25_455
As2 Zn1A Zn2 52.51(2) 25_455 25_455
As1 Zn1A Zn2 51.81(3) . 25_455
Zn2 Zn1A Zn2 85.79(4) 25_445 25_455
Zn2 Zn1A Zn2 85.79(4) 25 25_455
Zn1B Zn1A Pr2 45.846(17) . 13_554
As2 Zn1A Pr2 58.68(2) 25 13_554
As2 Zn1A Pr2 121.53(5) 25_445 13_554
As2 Zn1A Pr2 58.68(2) 25_455 13_554
As1 Zn1A Pr2 134.154(17) . 13_554
Zn2 Zn1A Pr2 174.04(4) 25_445 13_554
Zn2 Zn1A Pr2 98.552(15) 25 13_554
Zn2 Zn1A Pr2 98.552(15) 25_455 13_554
Zn1B Zn1A Pr2 45.846(17) . 13_444
As2 Zn1A Pr2 121.53(5) 25 13_444
As2 Zn1A Pr2 58.68(2) 25_445 13_444
As2 Zn1A Pr2 58.68(2) 25_455 13_444
As1 Zn1A Pr2 134.154(17) . 13_444
Zn2 Zn1A Pr2 98.552(15) 25_445 13_444
Zn2 Zn1A Pr2 174.04(4) 25 13_444
Zn2 Zn1A Pr2 98.552(15) 25_455 13_444
Pr2 Zn1A Pr2 76.83(3) 13_554 13_444
Zn1B Zn1A Pr2 45.846(17) . 13_544
As2 Zn1A Pr2 58.68(2) 25 13_544
As2 Zn1A Pr2 58.68(2) 25_445 13_544
As2 Zn1A Pr2 121.53(5) 25_455 13_544
As1 Zn1A Pr2 134.154(17) . 13_544
Zn2 Zn1A Pr2 98.552(15) 25_445 13_544
Zn2 Zn1A Pr2 98.552(15) 25 13_544
Zn2 Zn1A Pr2 174.04(4) 25_455 13_544
Pr2 Zn1A Pr2 76.83(3) 13_554 13_544
Pr2 Zn1A Pr2 76.83(3) 13_444 13_544
Zn1A Zn1B As2 74.5(2) . 25_445
Zn1A Zn1B As2 74.5(2) . 25
As2 Zn1B As2 113.14(18) 25_445 25
Zn1A Zn1B As2 74.5(2) . 25_455
As2 Zn1B As2 113.14(18) 25_445 25_455
As2 Zn1B As2 113.14(18) 25 25_455
Zn1A Zn1B Pr2 113.68(19) . 13_554
As2 Zn1B Pr2 171.8(4) 25_445 13_554
As2 Zn1B Pr2 70.49(3) 25 13_554
As2 Zn1B Pr2 70.49(3) 25_455 13_554
Zn1A Zn1B Pr2 113.68(19) . 13_444
As2 Zn1B Pr2 70.49(3) 25_445 13_444
As2 Zn1B Pr2 171.8(4) 25 13_444
As2 Zn1B Pr2 70.49(3) 25_455 13_444
Pr2 Zn1B Pr2 105.0(2) 13_554 13_444
Zn1A Zn1B Pr2 113.68(19) . 13_544
As2 Zn1B Pr2 70.49(3) 25_445 13_544
As2 Zn1B Pr2 70.49(3) 25 13_544
As2 Zn1B Pr2 171.8(4) 25_455 13_544
Pr2 Zn1B Pr2 105.0(2) 13_554 13_544
Pr2 Zn1B Pr2 105.0(2) 13_444 13_544
Zn1A Zn1B As2 180.0 . .
As2 Zn1B As2 105.5(2) 25_445 .
As2 Zn1B As2 105.5(2) 25 .
As2 Zn1B As2 105.5(2) 25_455 .
Pr2 Zn1B As2 66.32(19) 13_554 .
Pr2 Zn1B As2 66.32(19) 13_444 .
Pr2 Zn1B As2 66.32(19) 13_544 .
As2 Zn2 As1 109.15(3) . 25
As2 Zn2 As1 109.15(3) . 25_445
As1 Zn2 As1 109.79(2) 25 25_445
As2 Zn2 As1 109.15(3) . 25_455
As1 Zn2 As1 109.79(2) 25 25_455
As1 Zn2 As1 109.79(2) 25_445 25_455
As2 Zn2 Zn1A 51.81(3) . 25_445
As1 Zn2 Zn1A 125.036(15) 25 25_445
As1 Zn2 Zn1A 57.34(3) 25_445 25_445
As1 Zn2 Zn1A 125.035(15) 25_455 25_445
As2 Zn2 Zn1A 51.81(3) . 25
As1 Zn2 Zn1A 57.34(3) 25 25
As1 Zn2 Zn1A 125.036(15) 25_445 25
As1 Zn2 Zn1A 125.035(14) 25_455 25
Zn1A Zn2 Zn1A 85.79(4) 25_445 25
As2 Zn2 Zn1A 51.81(3) . 25_455
As1 Zn2 Zn1A 125.035(14) 25 25_455
As1 Zn2 Zn1A 125.035(15) 25_445 25_455
As1 Zn2 Zn1A 57.34(3) 25_455 25_455
Zn1A Zn2 Zn1A 85.79(4) 25_445 25_455
Zn1A Zn2 Zn1A 85.79(4) 25 25_455
As2 Zn2 Pr1 137.903(13) . 31
As1 Zn2 Pr1 55.937(16) 25 31
As1 Zn2 Pr1 112.94(4) 25_445 31
As1 Zn2 Pr1 55.938(16) 25_455 31
Zn1A Zn2 Pr1 170.29(3) 25_445 31
Zn1A Zn2 Pr1 101.263(19) 25 31
Zn1A Zn2 Pr1 101.263(19) 25_455 31
As2 Zn2 Pr1 137.903(13) . 31_445
As1 Zn2 Pr1 112.94(4) 25 31_445
As1 Zn2 Pr1 55.937(16) 25_445 31_445
As1 Zn2 Pr1 55.938(16) 25_455 31_445
Zn1A Zn2 Pr1 101.263(19) 25_445 31_445
Zn1A Zn2 Pr1 170.29(3) 25 31_445
Zn1A Zn2 Pr1 101.263(19) 25_455 31_445
Pr1 Zn2 Pr1 70.98(2) 31 31_445
As2 Zn2 Pr1 137.902(13) . 31_545
As1 Zn2 Pr1 55.938(16) 25 31_545
As1 Zn2 Pr1 55.938(16) 25_445 31_545
As1 Zn2 Pr1 112.94(4) 25_455 31_545
Zn1A Zn2 Pr1 101.263(19) 25_445 31_545
Zn1A Zn2 Pr1 101.263(19) 25 31_545
Zn1A Zn2 Pr1 170.29(3) 25_455 31_545
Pr1 Zn2 Pr1 70.98(2) 31 31_545
Pr1 Zn2 Pr1 70.98(2) 31_445 31_545
Zn2 As1 Zn2 109.79(2) 25 25_445
Zn2 As1 Zn2 109.78(2) 25 25_455
Zn2 As1 Zn2 109.78(2) 25_445 25_455
Zn2 As1 Zn1A 70.84(3) 25 .
Zn2 As1 Zn1A 70.84(3) 25_445 .
Zn2 As1 Zn1A 70.84(3) 25_455 .
Zn2 As1 Pr1 161.94(3) 25 13_444
Zn2 As1 Pr1 79.768(17) 25_445 13_444
Zn2 As1 Pr1 79.769(17) 25_455 13_444
Zn1A As1 Pr1 127.221(13) . 13_444
Zn2 As1 Pr1 79.768(17) 25 13_554
Zn2 As1 Pr1 161.94(3) 25_445 13_554
Zn2 As1 Pr1 79.769(17) 25_455 13_554
Zn1A As1 Pr1 127.221(13) . 13_554
Pr1 As1 Pr1 87.201(19) 13_444 13_554
Zn2 As1 Pr1 79.769(17) 25 13_544
Zn2 As1 Pr1 79.769(17) 25_445 13_544
Zn2 As1 Pr1 161.94(3) 25_455 13_544
Zn1A As1 Pr1 127.220(13) . 13_544
Pr1 As1 Pr1 87.201(19) 13_444 13_544
Pr1 As1 Pr1 87.201(19) 13_554 13_544
Zn1A As2 Zn1A 114.10(3) 25 25_445
Zn1A As2 Zn1A 114.10(3) 25 25_455
Zn1A As2 Zn1A 114.10(3) 25_445 25_455
Zn1A As2 Zn1B 122.20(3) 25 25_445
Zn1A As2 Zn1B 29.8(2) 25_445 25_445
Zn1A As2 Zn1B 122.20(3) 25_455 25_445
Zn1A As2 Zn1B 29.8(2) 25 25
Zn1A As2 Zn1B 122.20(3) 25_445 25
Zn1A As2 Zn1B 122.20(3) 25_455 25
Zn1B As2 Zn1B 113.15(18) 25_445 25
Zn1A As2 Zn1B 122.20(3) 25 25_455
Zn1A As2 Zn1B 122.20(3) 25_445 25_455
Zn1A As2 Zn1B 29.8(2) 25_455 25_455
Zn1B As2 Zn1B 113.15(18) 25_445 25_455
Zn1B As2 Zn1B 113.15(18) 25 25_455
Zn1A As2 Zn2 75.68(3) 25 .
Zn1A As2 Zn2 75.68(3) 25_445 .
Zn1A As2 Zn2 75.68(3) 25_455 .
Zn1B As2 Zn2 105.5(2) 25_445 .
Zn1B As2 Zn2 105.5(2) 25 .
Zn1B As2 Zn2 105.5(2) 25_455 .
Zn1A As2 Zn1B 104.32(3) 25 .
Zn1A As2 Zn1B 104.32(3) 25_445 .
Zn1A As2 Zn1B 104.32(3) 25_455 .
Zn1B As2 Zn1B 74.5(2) 25_445 .
Zn1B As2 Zn1B 74.5(2) 25 .
Zn1B As2 Zn1B 74.5(2) 25_455 .
Zn2 As2 Zn1B 180.0 . .
Zn1A As2 Pr2 158.72(4) 25 13_444
Zn1A As2 Pr2 75.52(2) 25_445 13_444
Zn1A As2 Pr2 75.52(2) 25_455 13_444
Zn1B As2 Pr2 56.82(12) 25_445 13_444
Zn1B As2 Pr2 128.9(2) 25 13_444
Zn1B As2 Pr2 56.82(12) 25_455 13_444
Zn2 As2 Pr2 125.596(13) . 13_444
Zn1B As2 Pr2 54.404(13) . 13_444
Zn1A As2 Pr2 75.52(2) 25 13_554
Zn1A As2 Pr2 158.72(4) 25_445 13_554
Zn1A As2 Pr2 75.52(2) 25_455 13_554
Zn1B As2 Pr2 128.9(2) 25_445 13_554
Zn1B As2 Pr2 56.82(12) 25 13_554
Zn1B As2 Pr2 56.82(12) 25_455 13_554
Zn2 As2 Pr2 125.596(13) . 13_554
Zn1B As2 Pr2 54.404(13) . 13_554
Pr2 As2 Pr2 89.530(18) 13_444 13_554
Zn1A As2 Pr2 75.52(2) 25 13_544
Zn1A As2 Pr2 75.52(2) 25_445 13_544
Zn1A As2 Pr2 158.72(4) 25_455 13_544
Zn1B As2 Pr2 56.82(12) 25_445 13_544
Zn1B As2 Pr2 56.82(12) 25 13_544
Zn1B As2 Pr2 128.9(2) 25_455 13_544
Zn2 As2 Pr2 125.596(13) . 13_544
Zn1B As2 Pr2 54.404(13) . 13_544
Pr2 As2 Pr2 89.530(18) 13_444 13_544
Pr2 As2 Pr2 89.530(18) 13_554 13_544
Pr1 As3 Pr1 90.187(18) 31_445 31
Pr1 As3 Pr1 90.186(19) 31_445 31_545
Pr1 As3 Pr1 90.186(19) 31 31_545
Pr1 As3 Pr3 178.99(2) 31_445 7
Pr1 As3 Pr3 90.526(10) 31 7
Pr1 As3 Pr3 90.527(10) 31_545 7
Pr1 As3 Pr3 90.526(10) 31_445 7_445
Pr1 As3 Pr3 178.99(2) 31 7_445
Pr1 As3 Pr3 90.527(10) 31_545 7_445
Pr3 As3 Pr3 88.752(17) 7 7_445
Pr1 As3 Pr3 90.527(10) 31_445 7_455
Pr1 As3 Pr3 90.527(10) 31 7_455
Pr1 As3 Pr3 178.99(2) 31_545 7_455
Pr3 As3 Pr3 88.752(17) 7 7_455
Pr3 As3 Pr3 88.752(17) 7_445 7_455

loop_
_geom_bond_atom_site_label_1
_geom_bond_atom_site_label_2
_geom_bond_distance
_geom_bond_site_symmetry_2
Pr1 As3 2.9698(6) 31_445
Pr1 As3 2.9698(6) 31
Pr1 As3 2.9698(6) 31_545
Pr1 As1 3.0500(6) 7
Pr1 As1 3.0500(6) 7_445
Pr1 As1 3.0501(6) 7_455
Pr1 Zn2 3.6227(9) 31
Pr1 Zn2 3.6227(9) 31_445
Pr1 Zn2 3.6227(9) 31_545
Pr2 Zn1B 2.652(4) 31
Pr2 Zn1B 2.652(4) 7_445
Pr2 Zn1B 2.652(4) 31_445
Pr2 Zn1B 2.652(4) 7
Pr2 Zn1B 2.652(4) 31_545
Pr2 Zn1B 2.652(4) 7_455
Pr2 As2 2.9869(6) 31_445
Pr2 As2 2.9869(6) 7
Pr2 As2 2.9869(6) 31
Pr2 As2 2.9869(6) 7_445
Pr2 As2 2.9869(6) 31_545
Pr2 As2 2.9869(6) 7_455
Pr3 As3 3.0076(5) 25
Pr3 As3 3.0076(5) 13_444
Pr3 As3 3.0076(5) 25_445
Pr3 As3 3.0076(5) 13_554
Pr3 As3 3.0076(5) 13_544
Pr3 As3 3.0076(5) 25_455
Zn1A Zn1B 1.293(10) .
Zn1A As2 2.5066(6) 25
Zn1A As2 2.5066(5) 25_445
Zn1A As2 2.5066(5) 25_455
Zn1A As1 2.7542(16) .
Zn1A Zn2 3.0901(11) 25_445
Zn1A Zn2 3.0901(11) 25
Zn1A Zn2 3.0901(11) 25_455
Zn1A Pr2 3.3851(10) 13_554
Zn1A Pr2 3.3851(10) 13_444
Zn1A Pr2 3.3851(10) 13_544
Zn1B As2 2.520(3) 25_445
Zn1B As2 2.520(3) 25
Zn1B As2 2.520(3) 25_455
Zn1B Pr2 2.652(4) 13_554
Zn1B Pr2 2.652(4) 13_444
Zn1B Pr2 2.652(4) 13_544
Zn1B As2 2.804(10) .
Zn2 As2 2.5303(12) .
Zn2 As1 2.5711(5) 25
Zn2 As1 2.5711(5) 25_445
Zn2 As1 2.5711(5) 25_455
Zn2 Zn1A 3.0901(11) 25_445
Zn2 Zn1A 3.0901(11) 25
Zn2 Zn1A 3.0902(11) 25_455
Zn2 Pr1 3.6229(9) 31
Zn2 Pr1 3.6229(9) 31_445
Zn2 Pr1 3.6229(9) 31_545
As1 Zn2 2.5711(5) 25
As1 Zn2 2.5711(5) 25_445
As1 Zn2 2.5711(5) 25_455
As1 Pr1 3.0500(6) 13_444
As1 Pr1 3.0500(6) 13_554
As1 Pr1 3.0500(6) 13_544
As2 Zn1A 2.5066(6) 25
As2 Zn1A 2.5066(6) 25_445
As2 Zn1A 2.5066(5) 25_455
As2 Zn1B 2.520(3) 25_445
As2 Zn1B 2.520(3) 25
As2 Zn1B 2.520(3) 25_455
As2 Pr2 2.9869(6) 13_444
As2 Pr2 2.9869(6) 13_554
As2 Pr2 2.9869(6) 13_544
As3 Pr1 2.9698(6) 31_445
As3 Pr1 2.9698(6) 31
As3 Pr1 2.9698(6) 31_545
As3 Pr3 3.0075(5) 7
As3 Pr3 3.0075(5) 7_445
As3 Pr3 3.0075(5) 7_455
